data_7715661
loop_
_publ_author_name
'Chang, Chen-Chieh'
'Chen, Ming-Tsz'
'Huang, Tzu-Lun'
'Chen, Chi-Tien'

_publ_section_title
;
 Tunable zinc benzamidinate complexes: coordination modes and catalytic
 activity in the ring-opening polymerization of L-lactide.
;
_journal_issue 16
_journal_name_full 'Dalton transactions (Cambridge, England : 2003)'
_journal_page_first 7229
_journal_page_last 7238
_journal_paper_doi 10.1039/d4dt00188e
_journal_volume 53
_journal_year 2024
_chemical_formula_moiety 'C38 H32 N6 Zn'
_chemical_formula_sum 'C38 H32 N6 Zn'
_chemical_formula_weight 638.07
_space_group_IT_number 61
_space_group_name_Hall '-P 2ac 2ab'
_space_group_name_H-M_alt 'P b c a'
_symmetry_cell_setting orthorhombic
_symmetry_space_group_name_H-M 'P b c a'
_atom_sites_solution_hydrogens geom
_atom_sites_solution_primary direct
_atom_sites_solution_secondary difmap
_audit_creation_method SHELXL-97
_audit_update_record
;
2015-02-03 deposited with the CCDC.	2024-04-03 downloaded from the CCDC.
;
_cell_angle_alpha 90.00
_cell_angle_beta 90.00
_cell_angle_gamma 90.00
_cell_formula_units_Z 8
_cell_length_a 13.3353(3)
_cell_length_b 18.1750(4)
_cell_length_c 26.2092(6)
_cell_measurement_reflns_used 19543
_cell_measurement_temperature 100(2)
_cell_measurement_theta_max 29.4334
_cell_measurement_theta_min 2.8143
_cell_volume 6352.3(2)
_computing_cell_refinement
; 
CrysAlisPro, Oxford Diffraction Ltd., 
Version 1.171.33.46 (release 27-08-2009 CrysAlis171 .NET) 
(compiled Aug 27 2009,17:19:36) 
;
_computing_data_collection
; 
CrysAlisPro, Oxford Diffraction Ltd., 
Version 1.171.33.46 (release 27-08-2009 CrysAlis171 .NET) 
(compiled Aug 27 2009,17:19:36) 
;
_computing_data_reduction
; 
CrysAlisPro, Oxford Diffraction Ltd., 
Version 1.171.33.46 (release 27-08-2009 CrysAlis171 .NET) 
(compiled Aug 27 2009,17:19:36) 
;
_computing_molecular_graphics 'Bruker SHELXTL'
_computing_publication_material 'Bruker SHELXTL'
_computing_structure_refinement 'SHELXL-97 (Sheldrick, 1997)'
_computing_structure_solution 'SHELXS-97 (Sheldrick, 1990)'
_diffrn_ambient_temperature 100(2)
_diffrn_measured_fraction_theta_full 0.993
_diffrn_measured_fraction_theta_max 0.897
_diffrn_measurement_device_type 'CCD area detector'
_diffrn_measurement_method 'phi and omega scans'
_diffrn_radiation_monochromator graphite
_diffrn_radiation_source 'fine-focus sealed tube'
_diffrn_radiation_type MoK\a
_diffrn_radiation_wavelength 0.71073
_diffrn_reflns_av_R_equivalents 0.0235
_diffrn_reflns_av_sigmaI/netI 0.0246
_diffrn_reflns_limit_h_max 17
_diffrn_reflns_limit_h_min -18
_diffrn_reflns_limit_k_max 24
_diffrn_reflns_limit_k_min -25
_diffrn_reflns_limit_l_max 35
_diffrn_reflns_limit_l_min -32
_diffrn_reflns_number 36959
_diffrn_reflns_theta_full 26.00
_diffrn_reflns_theta_max 29.50
_diffrn_reflns_theta_min 2.82
_exptl_absorpt_coefficient_mu 0.810
_exptl_absorpt_correction_T_max 0.7931
_exptl_absorpt_correction_T_min 0.6874
_exptl_absorpt_correction_type multi-scan
_exptl_absorpt_process_details
; 
CrysAlisPro, Oxford Diffraction Ltd., 
Version 1.171.33.46 (release 27-08-2009 CrysAlis171 .NET) 
(compiled Aug 27 2009,17:19:36) 
Empirical absorption correction using spherical harmonics, 
 implemented in SCALE3 ABSPACK scaling algorithm. 
;
_exptl_crystal_colour yellow
_exptl_crystal_density_diffrn 1.334
_exptl_crystal_density_method 'not measured'
_exptl_crystal_description parallelpied
_exptl_crystal_F_000 2656
_exptl_crystal_size_max 0.50
_exptl_crystal_size_mid 0.43
_exptl_crystal_size_min 0.30
_refine_diff_density_max 0.423
_refine_diff_density_min -0.343
_refine_diff_density_rms 0.049
_refine_ls_extinction_method none
_refine_ls_goodness_of_fit_ref 1.034
_refine_ls_hydrogen_treatment constr
_refine_ls_matrix_type full
_refine_ls_number_parameters 406
_refine_ls_number_reflns 7946
_refine_ls_number_restraints 0
_refine_ls_restrained_S_all 1.034
_refine_ls_R_factor_all 0.0433
_refine_ls_R_factor_gt 0.0276
_refine_ls_shift/su_max 0.002
_refine_ls_shift/su_mean 0.000
_refine_ls_structure_factor_coef Fsqd
_refine_ls_weighting_details 'calc w=1/[\s^2^(Fo^2^)+(0.0500P)^2^+0.0000P] where P=(Fo^2^+2Fc^2^)/3'
_refine_ls_weighting_scheme calc
_refine_ls_wR_factor_gt 0.0738
_refine_ls_wR_factor_ref 0.0779
_reflns_number_gt 6111
_reflns_number_total 7946
_reflns_threshold_expression >2sigma(I)
_cod_data_source_file d4dt00188e2.cif
_cod_data_source_block ctc401
_cod_depositor_comments 'Adding full bibliography for 7715657--7715661.cif.'
_cod_original_sg_symbol_H-M Pbca
_cod_database_code 7715661

loop_
_symmetry_equiv_pos_as_xyz
'x, y, z'
'-x+1/2, -y, z+1/2'
'-x, y+1/2, -z+1/2'
'x+1/2, -y+1/2, -z'
'-x, -y, -z'
'x-1/2, y, -z-1/2'
'x, -y-1/2, z-1/2'
'-x-1/2, y-1/2, z'

loop_
_atom_site_label
_atom_site_type_symbol
_atom_site_fract_x
_atom_site_fract_y
_atom_site_fract_z
_atom_site_U_iso_or_equiv
_atom_site_adp_type
_atom_site_occupancy
_atom_site_symmetry_multiplicity
_atom_site_calc_flag
_atom_site_refinement_flags
_atom_site_disorder_assembly
_atom_site_disorder_group
Zn Zn 0.863917(11) 0.124464(8) 0.427132(5) 0.01395(5) Uani 1 1 d . . .
N1 N 0.68997(9) 0.25803(6) 0.33534(4) 0.0196(2) Uani 1 1 d . . .
N2 N 0.77342(8) 0.20226(6) 0.40263(4) 0.0153(2) Uani 1 1 d . . .
N3 N 0.93615(8) 0.20937(6) 0.46326(4) 0.0160(2) Uani 1 1 d . . .
N4 N 0.80655(9) -0.05514(6) 0.52327(4) 0.0174(2) Uani 1 1 d . . .
N5 N 0.84501(8) 0.02945(6) 0.45982(4) 0.0154(2) Uani 1 1 d . . .
N6 N 0.91875(8) 0.06295(6) 0.36786(4) 0.0140(2) Uani 1 1 d . . .
C1 C 0.71492(9) 0.19887(7) 0.36095(5) 0.0153(3) Uani 1 1 d . . .
C2 C 0.68630(9) 0.12153(7) 0.34633(5) 0.0147(3) Uani 1 1 d . . .
C3 C 0.64929(9) 0.07250(8) 0.38249(5) 0.0191(3) Uani 1 1 d . . .
H3A H 0.6372 0.0890 0.4163 0.023 Uiso 1 1 calc R . .
C4 C 0.62975(10) -0.00034(8) 0.36973(6) 0.0244(3) Uani 1 1 d . . .
H4B H 0.6033 -0.0331 0.3946 0.029 Uiso 1 1 calc R . .
C5 C 0.64905(11) -0.02525(8) 0.32035(6) 0.0268(3) Uani 1 1 d . . .
H5A H 0.6369 -0.0752 0.3116 0.032 Uiso 1 1 calc R . .
C6 C 0.68587(11) 0.02299(8) 0.28419(6) 0.0244(3) Uani 1 1 d . . .
H6A H 0.6994 0.0061 0.2506 0.029 Uiso 1 1 calc R . .
C7 C 0.70322(10) 0.09629(7) 0.29676(5) 0.0175(3) Uani 1 1 d . . .
H7A H 0.7268 0.1294 0.2714 0.021 Uiso 1 1 calc R . .
C8 C 0.62007(11) 0.25763(7) 0.29535(5) 0.0197(3) Uani 1 1 d . . .
C9 C 0.52072(11) 0.23498(8) 0.30151(6) 0.0243(3) Uani 1 1 d . . .
H9A H 0.5003 0.2127 0.3326 0.029 Uiso 1 1 calc R . .
C10 C 0.45121(12) 0.24480(8) 0.26229(6) 0.0318(4) Uani 1 1 d . . .
H10A H 0.3837 0.2296 0.2672 0.038 Uiso 1 1 calc R . .
C11 C 0.47917(14) 0.27624(8) 0.21645(6) 0.0344(4) Uani 1 1 d . . .
H11A H 0.4314 0.2829 0.1900 0.041 Uiso 1 1 calc R . .
C12 C 0.57751(14) 0.29781(8) 0.20969(6) 0.0340(4) Uani 1 1 d . . .
H12A H 0.5977 0.3186 0.1781 0.041 Uiso 1 1 calc R . .
C13 C 0.64728(12) 0.28944(8) 0.24869(6) 0.0261(3) Uani 1 1 d . . .
H13A H 0.7143 0.3055 0.2436 0.031 Uiso 1 1 calc R . .
C14 C 0.80233(10) 0.27565(7) 0.41930(5) 0.0178(3) Uani 1 1 d . . .
H14A H 0.7429 0.3015 0.4331 0.021 Uiso 1 1 calc R . .
H14B H 0.8274 0.3041 0.3897 0.021 Uiso 1 1 calc R . .
C15 C 0.88265(10) 0.27194(7) 0.45966(5) 0.0158(3) Uani 1 1 d . . .
C16 C 0.89970(11) 0.33038(7) 0.49267(6) 0.0220(3) Uani 1 1 d . . .
H16A H 0.8612 0.3742 0.4900 0.026 Uiso 1 1 calc R . .
C17 C 0.97331(11) 0.32401(8) 0.52951(6) 0.0286(3) Uani 1 1 d . . .
H17A H 0.9851 0.3632 0.5527 0.034 Uiso 1 1 calc R . .
C18 C 1.02985(11) 0.26008(8) 0.53238(6) 0.0251(3) Uani 1 1 d . . .
H18A H 1.0816 0.2551 0.5570 0.030 Uiso 1 1 calc R . .
C19 C 1.00916(10) 0.20390(7) 0.49858(5) 0.0189(3) Uani 1 1 d . . .
H19A H 1.0476 0.1600 0.5003 0.023 Uiso 1 1 calc R . .
C20 C 0.81783(10) 0.01284(7) 0.50776(5) 0.0152(3) Uani 1 1 d . . .
C21 C 0.80876(10) 0.07814(7) 0.54278(5) 0.0164(3) Uani 1 1 d . . .
C22 C 0.86521(10) 0.08028(8) 0.58737(5) 0.0195(3) Uani 1 1 d . . .
H22A H 0.9069 0.0397 0.5960 0.023 Uiso 1 1 calc R . .
C23 C 0.86130(11) 0.14095(9) 0.61941(6) 0.0267(3) Uani 1 1 d . . .
H23A H 0.9008 0.1421 0.6496 0.032 Uiso 1 1 calc R . .
C24 C 0.79975(12) 0.19989(9) 0.60742(6) 0.0315(4) Uani 1 1 d . . .
H24A H 0.7976 0.2416 0.6292 0.038 Uiso 1 1 calc R . .
C25 C 0.74158(12) 0.19803(8) 0.56391(6) 0.0281(3) Uani 1 1 d . . .
H25A H 0.6985 0.2381 0.5561 0.034 Uiso 1 1 calc R . .
C26 C 0.74615(11) 0.13731(8) 0.53148(5) 0.0219(3) Uani 1 1 d . . .
H26A H 0.7063 0.1363 0.5015 0.026 Uiso 1 1 calc R . .
C27 C 0.76735(10) -0.06765(7) 0.57235(5) 0.0168(3) Uani 1 1 d . . .
C28 C 0.81931(10) -0.11229(7) 0.60668(5) 0.0185(3) Uani 1 1 d . . .
H28A H 0.8811 -0.1339 0.5966 0.022 Uiso 1 1 calc R . .
C29 C 0.78216(11) -0.12552(7) 0.65524(5) 0.0219(3) Uani 1 1 d . . .
H29A H 0.8192 -0.1554 0.6782 0.026 Uiso 1 1 calc R . .
C30 C 0.69155(11) -0.09555(8) 0.67048(5) 0.0250(3) Uani 1 1 d . . .
H30A H 0.6667 -0.1042 0.7039 0.030 Uiso 1 1 calc R . .
C31 C 0.63750(11) -0.05282(9) 0.63638(6) 0.0249(3) Uani 1 1 d . . .
H31A H 0.5746 -0.0329 0.6463 0.030 Uiso 1 1 calc R . .
C32 C 0.67466(11) -0.03894(8) 0.58795(6) 0.0222(3) Uani 1 1 d . . .
H32A H 0.6368 -0.0095 0.5650 0.027 Uiso 1 1 calc R . .
C33 C 0.85962(10) -0.03285(7) 0.42584(5) 0.0162(3) Uani 1 1 d . . .
H33A H 0.7953 -0.0593 0.4216 0.019 Uiso 1 1 calc R . .
H33B H 0.9085 -0.0673 0.4412 0.019 Uiso 1 1 calc R . .
C34 C 0.89738(9) -0.00848(7) 0.37431(5) 0.0139(3) Uani 1 1 d . . .
C35 C 0.91099(10) -0.05915(7) 0.33485(5) 0.0201(3) Uani 1 1 d . . .
H35A H 0.8943 -0.1095 0.3396 0.024 Uiso 1 1 calc R . .
C36 C 0.94900(11) -0.03502(8) 0.28882(5) 0.0235(3) Uani 1 1 d . . .
H36A H 0.9597 -0.0688 0.2617 0.028 Uiso 1 1 calc R . .
C37 C 0.97144(10) 0.03911(8) 0.28248(5) 0.0208(3) Uani 1 1 d . . .
H37A H 0.9976 0.0568 0.2511 0.025 Uiso 1 1 calc R . .
C38 C 0.95490(10) 0.08603(7) 0.32256(5) 0.0176(3) Uani 1 1 d . . .
H38A H 0.9695 0.1368 0.3183 0.021 Uiso 1 1 calc R . .

loop_
_atom_site_aniso_label
_atom_site_aniso_U_11
_atom_site_aniso_U_22
_atom_site_aniso_U_33
_atom_site_aniso_U_23
_atom_site_aniso_U_13
_atom_site_aniso_U_12
Zn 0.01926(9) 0.00963(8) 0.01296(8) -0.00067(6) -0.00105(6) 0.00162(6)
N1 0.0259(6) 0.0155(6) 0.0175(6) -0.0007(4) -0.0059(5) 0.0026(5)
N2 0.0203(6) 0.0103(5) 0.0153(6) -0.0025(4) -0.0028(4) 0.0015(4)
N3 0.0183(5) 0.0133(5) 0.0164(6) -0.0011(4) 0.0000(4) 0.0008(4)
N4 0.0219(6) 0.0163(6) 0.0141(5) 0.0015(4) 0.0016(4) -0.0009(4)
N5 0.0220(6) 0.0109(5) 0.0133(5) -0.0008(4) 0.0011(4) 0.0025(4)
N6 0.0157(5) 0.0128(5) 0.0133(5) 0.0004(4) -0.0003(4) 0.0012(4)
C1 0.0163(6) 0.0151(6) 0.0145(6) -0.0023(5) 0.0014(5) 0.0021(5)
C2 0.0119(6) 0.0145(6) 0.0176(6) -0.0015(5) -0.0028(5) 0.0029(5)
C3 0.0164(7) 0.0201(7) 0.0208(7) 0.0001(5) -0.0008(5) 0.0015(5)
C4 0.0189(7) 0.0194(7) 0.0350(9) 0.0052(6) -0.0031(6) -0.0020(5)
C5 0.0267(8) 0.0145(7) 0.0391(9) -0.0046(6) -0.0099(7) -0.0009(6)
C6 0.0273(8) 0.0227(7) 0.0233(7) -0.0085(6) -0.0091(6) 0.0039(6)
C7 0.0193(7) 0.0180(6) 0.0152(6) -0.0011(5) -0.0040(5) 0.0025(5)
C8 0.0295(8) 0.0122(6) 0.0175(7) -0.0052(5) -0.0061(5) 0.0074(5)
C9 0.0319(8) 0.0184(7) 0.0226(7) -0.0039(6) -0.0064(6) 0.0063(6)
C10 0.0327(9) 0.0233(8) 0.0394(9) -0.0088(7) -0.0168(7) 0.0074(6)
C11 0.0522(11) 0.0196(8) 0.0313(9) -0.0081(6) -0.0246(8) 0.0131(7)
C12 0.0620(12) 0.0220(8) 0.0179(8) -0.0018(6) -0.0088(7) 0.0137(8)
C13 0.0389(8) 0.0200(7) 0.0194(7) -0.0010(6) -0.0009(6) 0.0079(6)
C14 0.0220(7) 0.0132(6) 0.0181(7) -0.0022(5) -0.0041(5) 0.0021(5)
C15 0.0171(6) 0.0146(6) 0.0157(6) -0.0004(5) 0.0013(5) -0.0005(5)
C16 0.0209(7) 0.0166(7) 0.0285(8) -0.0067(6) -0.0041(6) 0.0018(5)
C17 0.0256(8) 0.0256(8) 0.0345(9) -0.0146(6) -0.0074(7) 0.0011(6)
C18 0.0200(7) 0.0275(8) 0.0279(8) -0.0062(6) -0.0083(6) 0.0009(6)
C19 0.0178(7) 0.0188(7) 0.0203(7) 0.0009(5) -0.0022(5) 0.0020(5)
C20 0.0147(6) 0.0167(6) 0.0143(6) -0.0002(5) -0.0012(5) 0.0019(5)
C21 0.0176(7) 0.0168(6) 0.0149(6) -0.0007(5) 0.0036(5) -0.0009(5)
C22 0.0194(7) 0.0184(7) 0.0206(7) -0.0015(5) -0.0014(5) 0.0002(5)
C23 0.0292(8) 0.0284(8) 0.0224(8) -0.0083(6) -0.0055(6) -0.0003(6)
C24 0.0389(9) 0.0262(8) 0.0293(9) -0.0131(7) -0.0002(7) 0.0042(7)
C25 0.0338(9) 0.0238(8) 0.0269(8) -0.0035(6) 0.0010(6) 0.0117(6)
C26 0.0249(7) 0.0245(8) 0.0164(7) -0.0011(5) 0.0000(5) 0.0059(6)
C27 0.0207(6) 0.0157(6) 0.0139(6) -0.0016(5) 0.0004(5) -0.0055(5)
C28 0.0220(7) 0.0154(7) 0.0181(7) -0.0018(5) 0.0002(5) -0.0022(5)
C29 0.0287(7) 0.0207(7) 0.0163(7) 0.0033(5) -0.0027(6) -0.0033(6)
C30 0.0277(8) 0.0335(8) 0.0139(7) 0.0007(6) 0.0040(6) -0.0085(6)
C31 0.0180(7) 0.0348(9) 0.0220(7) -0.0009(6) 0.0034(6) -0.0019(6)
C32 0.0198(7) 0.0267(8) 0.0202(7) 0.0028(6) -0.0022(6) -0.0014(6)
C33 0.0220(7) 0.0116(6) 0.0149(6) -0.0003(5) 0.0021(5) 0.0016(5)
C34 0.0139(6) 0.0136(6) 0.0143(6) -0.0009(5) -0.0014(5) 0.0020(5)
C35 0.0237(7) 0.0148(6) 0.0216(7) -0.0041(5) 0.0017(6) 0.0009(5)
C36 0.0252(7) 0.0266(7) 0.0186(7) -0.0078(6) 0.0032(6) 0.0020(6)
C37 0.0198(7) 0.0279(7) 0.0149(6) 0.0014(6) 0.0036(5) 0.0013(6)
C38 0.0172(6) 0.0189(7) 0.0169(6) 0.0033(5) 0.0003(5) -0.0004(5)

loop_
_atom_type_symbol
_atom_type_description
_atom_type_scat_dispersion_real
_atom_type_scat_dispersion_imag
_atom_type_scat_source
C C 0.0033 0.0016 'International Tables Vol C Tables 4.2.6.8 and 6.1.1.4'
H H 0.0000 0.0000 'International Tables Vol C Tables 4.2.6.8 and 6.1.1.4'
N N 0.0061 0.0033 'International Tables Vol C Tables 4.2.6.8 and 6.1.1.4'
Zn Zn 0.2839 1.4301 'International Tables Vol C Tables 4.2.6.8 and 6.1.1.4'

loop_
_geom_angle_atom_site_label_1
_geom_angle_atom_site_label_2
_geom_angle_atom_site_label_3
_geom_angle
_geom_angle_site_symmetry_1
_geom_angle_site_symmetry_3
_geom_angle_publ_flag
N5 Zn N2 134.66(5) . . ?
N5 Zn N6 84.02(4) . . ?
N2 Zn N6 111.33(4) . . ?
N5 Zn N3 121.72(4) . . ?
N2 Zn N3 84.15(4) . . ?
N6 Zn N3 126.38(4) . . ?
C1 N1 C8 123.17(11) . . ?
C1 N2 C14 116.09(10) . . ?
C1 N2 Zn 126.07(8) . . ?
C14 N2 Zn 113.47(8) . . ?
C15 N3 C19 119.58(11) . . ?
C15 N3 Zn 110.76(8) . . ?
C19 N3 Zn 126.96(9) . . ?
C20 N4 C27 118.62(11) . . ?
C20 N5 C33 115.76(11) . . ?
C20 N5 Zn 130.35(9) . . ?
C33 N5 Zn 113.85(8) . . ?
C34 N6 C38 119.26(11) . . ?
C34 N6 Zn 110.92(8) . . ?
C38 N6 Zn 128.71(9) . . ?
N1 C1 N2 121.75(12) . . ?
N1 C1 C2 124.82(12) . . ?
N2 C1 C2 113.37(11) . . ?
C3 C2 C7 118.73(12) . . ?
C3 C2 C1 120.95(12) . . ?
C7 C2 C1 120.17(12) . . ?
C4 C3 C2 120.83(13) . . ?
C4 C3 H3A 119.6 . . ?
C2 C3 H3A 119.6 . . ?
C3 C4 C5 119.85(14) . . ?
C3 C4 H4B 120.1 . . ?
C5 C4 H4B 120.1 . . ?
C6 C5 C4 119.75(13) . . ?
C6 C5 H5A 120.1 . . ?
C4 C5 H5A 120.1 . . ?
C5 C6 C7 120.28(14) . . ?
C5 C6 H6A 119.9 . . ?
C7 C6 H6A 119.9 . . ?
C6 C7 C2 120.53(13) . . ?
C6 C7 H7A 119.7 . . ?
C2 C7 H7A 119.7 . . ?
C9 C8 C13 117.93(13) . . ?
C9 C8 N1 123.07(13) . . ?
C13 C8 N1 118.56(13) . . ?
C10 C9 C8 120.47(14) . . ?
C10 C9 H9A 119.8 . . ?
C8 C9 H9A 119.8 . . ?
C11 C10 C9 120.94(16) . . ?
C11 C10 H10A 119.5 . . ?
C9 C10 H10A 119.5 . . ?
C12 C11 C10 119.04(14) . . ?
C12 C11 H11A 120.5 . . ?
C10 C11 H11A 120.5 . . ?
C11 C12 C13 120.68(15) . . ?
C11 C12 H12A 119.7 . . ?
C13 C12 H12A 119.7 . . ?
C12 C13 C8 120.91(15) . . ?
C12 C13 H13A 119.5 . . ?
C8 C13 H13A 119.5 . . ?
N2 C14 C15 110.98(10) . . ?
N2 C14 H14A 109.4 . . ?
C15 C14 H14A 109.4 . . ?
N2 C14 H14B 109.4 . . ?
C15 C14 H14B 109.4 . . ?
H14A C14 H14B 108.0 . . ?
N3 C15 C16 121.05(12) . . ?
N3 C15 C14 117.64(11) . . ?
C16 C15 C14 121.30(12) . . ?
C17 C16 C15 119.18(13) . . ?
C17 C16 H16A 120.4 . . ?
C15 C16 H16A 120.4 . . ?
C16 C17 C18 119.62(13) . . ?
C16 C17 H17A 120.2 . . ?
C18 C17 H17A 120.2 . . ?
C19 C18 C17 118.44(13) . . ?
C19 C18 H18A 120.8 . . ?
C17 C18 H18A 120.8 . . ?
N3 C19 C18 122.09(13) . . ?
N3 C19 H19A 119.0 . . ?
C18 C19 H19A 119.0 . . ?
N4 C20 N5 122.27(12) . . ?
N4 C20 C21 123.06(12) . . ?
N5 C20 C21 114.53(11) . . ?
C22 C21 C26 118.78(12) . . ?
C22 C21 C20 119.40(12) . . ?
C26 C21 C20 121.82(12) . . ?
C23 C22 C21 120.70(13) . . ?
C23 C22 H22A 119.6 . . ?
C21 C22 H22A 119.6 . . ?
C24 C23 C22 119.99(14) . . ?
C24 C23 H23A 120.0 . . ?
C22 C23 H23A 120.0 . . ?
C25 C24 C23 120.10(14) . . ?
C25 C24 H24A 120.0 . . ?
C23 C24 H24A 120.0 . . ?
C24 C25 C26 119.92(14) . . ?
C24 C25 H25A 120.0 . . ?
C26 C25 H25A 120.0 . . ?
C21 C26 C25 120.50(14) . . ?
C21 C26 H26A 119.8 . . ?
C25 C26 H26A 119.8 . . ?
C28 C27 C32 117.76(12) . . ?
C28 C27 N4 119.93(12) . . ?
C32 C27 N4 122.27(12) . . ?
C29 C28 C27 121.01(13) . . ?
C29 C28 H28A 119.5 . . ?
C27 C28 H28A 119.5 . . ?
C30 C29 C28 120.55(13) . . ?
C30 C29 H29A 119.7 . . ?
C28 C29 H29A 119.7 . . ?
C29 C30 C31 119.23(13) . . ?
C29 C30 H30A 120.4 . . ?
C31 C30 H30A 120.4 . . ?
C32 C31 C30 120.44(13) . . ?
C32 C31 H31A 119.8 . . ?
C30 C31 H31A 119.8 . . ?
C31 C32 C27 120.97(14) . . ?
C31 C32 H32A 119.5 . . ?
C27 C32 H32A 119.5 . . ?
N5 C33 C34 111.39(11) . . ?
N5 C33 H33A 109.4 . . ?
C34 C33 H33A 109.3 . . ?
N5 C33 H33B 109.3 . . ?
C34 C33 H33B 109.3 . . ?
H33A C33 H33B 108.0 . . ?
N6 C34 C35 121.19(12) . . ?
N6 C34 C33 117.95(11) . . ?
C35 C34 C33 120.86(12) . . ?
C36 C35 C34 119.04(12) . . ?
C36 C35 H35A 120.5 . . ?
C34 C35 H35A 120.5 . . ?
C35 C36 C37 119.44(12) . . ?
C35 C36 H36A 120.3 . . ?
C37 C36 H36A 120.3 . . ?
C38 C37 C36 118.47(13) . . ?
C38 C37 H37A 120.8 . . ?
C36 C37 H37A 120.8 . . ?
N6 C38 C37 122.59(12) . . ?
N6 C38 H38A 118.7 . . ?
C37 C38 H38A 118.7 . . ?

loop_
_geom_bond_atom_site_label_1
_geom_bond_atom_site_label_2
_geom_bond_distance
_geom_bond_site_symmetry_2
_geom_bond_publ_flag
Zn N5 1.9441(11) . ?
Zn N2 1.9668(10) . ?
Zn N6 2.0490(10) . ?
Zn N3 2.0508(11) . ?
N1 C1 1.3105(16) . ?
N1 C8 1.4026(17) . ?
N2 C1 1.3437(16) . ?
N2 C14 1.4556(16) . ?
N3 C15 1.3458(16) . ?
N3 C19 1.3471(17) . ?
N4 C20 1.3094(16) . ?
N4 C27 1.4068(16) . ?
N5 C20 1.3421(16) . ?
N5 C33 1.4539(16) . ?
N6 C34 1.3399(16) . ?
N6 C38 1.3482(16) . ?
C1 C2 1.5061(17) . ?
C2 C3 1.3915(18) . ?
C2 C7 1.3962(18) . ?
C3 C4 1.390(2) . ?
C3 H3A 0.9500 . ?
C4 C5 1.395(2) . ?
C4 H4B 0.9500 . ?
C5 C6 1.381(2) . ?
C5 H5A 0.9500 . ?
C6 C7 1.3918(19) . ?
C6 H6A 0.9500 . ?
C7 H7A 0.9500 . ?
C8 C9 1.397(2) . ?
C8 C13 1.400(2) . ?
C9 C10 1.396(2) . ?
C9 H9A 0.9500 . ?
C10 C11 1.382(2) . ?
C10 H10A 0.9500 . ?
C11 C12 1.380(3) . ?
C11 H11A 0.9500 . ?
C12 C13 1.391(2) . ?
C12 H12A 0.9500 . ?
C13 H13A 0.9500 . ?
C14 C15 1.5069(18) . ?
C14 H14A 0.9900 . ?
C14 H14B 0.9900 . ?
C15 C16 1.3886(18) . ?
C16 C17 1.382(2) . ?
C16 H16A 0.9500 . ?
C17 C18 1.387(2) . ?
C17 H17A 0.9500 . ?
C18 C19 1.3797(19) . ?
C18 H18A 0.9500 . ?
C19 H19A 0.9500 . ?
C20 C21 1.5052(18) . ?
C21 C22 1.3907(19) . ?
C21 C26 1.3933(18) . ?
C22 C23 1.387(2) . ?
C22 H22A 0.9500 . ?
C23 C24 1.386(2) . ?
C23 H23A 0.9500 . ?
C24 C25 1.380(2) . ?
C24 H24A 0.9500 . ?
C25 C26 1.394(2) . ?
C25 H25A 0.9500 . ?
C26 H26A 0.9500 . ?
C27 C28 1.3957(19) . ?
C27 C32 1.403(2) . ?
C28 C29 1.3868(19) . ?
C28 H28A 0.9500 . ?
C29 C30 1.384(2) . ?
C29 H29A 0.9500 . ?
C30 C31 1.386(2) . ?
C30 H30A 0.9500 . ?
C31 C32 1.386(2) . ?
C31 H31A 0.9500 . ?
C32 H32A 0.9500 . ?
C33 C34 1.5079(17) . ?
C33 H33A 0.9900 . ?
C33 H33B 0.9900 . ?
C34 C35 1.3966(18) . ?
C35 C36 1.3801(19) . ?
C35 H35A 0.9500 . ?
C36 C37 1.3901(19) . ?
C36 H36A 0.9500 . ?
C37 C38 1.3710(19) . ?
C37 H37A 0.9500 . ?
C38 H38A 0.9500 . ?
